data_1544050
loop_
_publ_author_name
'Mohamed Ghazzali'
'Miftahul Khair'
'Khalid Al-Farhan'
'Jan Reedijk'

_publ_section_title
;
 Synthesis, structure and characterisation of
 (mu-aqua)(diaqua)(mu3-benzene-dicarboxylate-ketaO1,O2)strontium(II)
 coordination polymer
;
_journal_name_full 'Inorganica Chimica Acta'
_journal_page_first 503
_journal_page_last 506
_journal_paper_doi 10.1016/j.ica.2013.09.041
_journal_volume 409B
_journal_year 2014
_chemical_formula_moiety 'C8 H10 O7 Sr'
_chemical_formula_sum 'C8 H10 O7 Sr'
_chemical_formula_weight 305.78
_space_group_IT_number 14
_symmetry_cell_setting monoclinic
_symmetry_space_group_name_Hall '-P 2yab'
_symmetry_space_group_name_H-M 'P 1 21/a 1'
_atom_sites_solution_hydrogens geom
_atom_sites_solution_primary direct
_atom_sites_solution_secondary difmap
_cell_angle_alpha 90.00
_cell_angle_beta 92.233(2)
_cell_angle_gamma 90.00
_cell_formula_units_Z 4
_cell_length_a 6.8224(5)
_cell_length_b 21.8495(15)
_cell_length_c 7.2677(6)
_cell_measurement_reflns_used 698
_cell_measurement_temperature 294(2)
_cell_measurement_theta_max 27.5
_cell_measurement_theta_min 3.1
_cell_volume 1082.54(14)
_computing_cell_refinement 'CRYSTALCLEAR (Rigaku, 2007)'
_computing_data_collection 'CRYSTALCLEAR (Rigaku, 2007)'
_computing_data_reduction 'CRYSTALCLEAR (Rigaku, 2007)'
_computing_molecular_graphics 'DIAMOND (Brandenburg, 2004)'
_computing_publication_material 'publCIF (Westrip, 2010)'
_computing_structure_refinement 'SHELXL-97 (Sheldrick, 2008)'
_computing_structure_solution 'SHELXS-97 (Sheldrick, 2008)'
_diffrn_ambient_temperature 294(2)
_diffrn_detector_area_resol_mean 10
_diffrn_measured_fraction_theta_full 0.999
_diffrn_measured_fraction_theta_max 0.999
_diffrn_measurement_device_type 'BRUKER APEX'
_diffrn_measurement_method 'omega scans'
_diffrn_radiation_monochromator graphite
_diffrn_radiation_source 'fine-focus sealed tube'
_diffrn_radiation_type MoK\a
_diffrn_radiation_wavelength 0.71075
_diffrn_reflns_av_R_equivalents 0.1790
_diffrn_reflns_av_sigmaI/netI 0.0884
_diffrn_reflns_limit_h_max 8
_diffrn_reflns_limit_h_min -8
_diffrn_reflns_limit_k_max 28
_diffrn_reflns_limit_k_min -28
_diffrn_reflns_limit_l_max 9
_diffrn_reflns_limit_l_min -9
_diffrn_reflns_number 31780
_diffrn_reflns_theta_full 27.48
_diffrn_reflns_theta_max 27.48
_diffrn_reflns_theta_min 3.13
_diffrn_standards_decay_% .
_diffrn_standards_interval_count .
_diffrn_standards_interval_time .
_diffrn_standards_number .
_exptl_absorpt_coefficient_mu 4.998
_exptl_absorpt_correction_T_max 0.6049
_exptl_absorpt_correction_T_min 0.1598
_exptl_absorpt_correction_type multi-scan
_exptl_absorpt_process_details 'CrystalClear (Rigaku, 2007)'
_exptl_crystal_colour colorless
_exptl_crystal_density_diffrn 1.876
_exptl_crystal_density_method 'not measured'
_exptl_crystal_description plate
_exptl_crystal_F_000 608
_exptl_crystal_size_max 0.40
_exptl_crystal_size_mid 0.40
_exptl_crystal_size_min 0.10
_refine_diff_density_max 1.319
_refine_diff_density_min -1.272
_refine_diff_density_rms 0.209
_refine_ls_extinction_method none
_refine_ls_goodness_of_fit_ref 1.038
_refine_ls_hydrogen_treatment mixed
_refine_ls_matrix_type full
_refine_ls_number_parameters 170
_refine_ls_number_reflns 2485
_refine_ls_number_restraints 9
_refine_ls_restrained_S_all 1.036
_refine_ls_R_factor_all 0.1052
_refine_ls_R_factor_gt 0.0731
_refine_ls_shift/su_max 0.001
_refine_ls_shift/su_mean 0.000
_refine_ls_structure_factor_coef Fsqd
_refine_ls_weighting_details 'calc w=1/[\s^2^(Fo^2^)+(0.1326P)^2^+0.0000P] where P=(Fo^2^+2Fc^2^)/3'
_refine_ls_weighting_scheme calc
_refine_ls_wR_factor_gt 0.1731
_refine_ls_wR_factor_ref 0.1951
_reflns_number_gt 1765
_reflns_number_total 2485
_reflns_threshold_expression >2sigma(I)
_cod_data_source_file ICA-2014-409B-503-506.cif
_cod_data_source_block I
_cod_depositor_comments
;
The following automatic conversions were performed:

'_journal_paper_doi' value
'http://dx.doi.org/10.1016/j.ica.2013.09.041' was changed to
'10.1016/j.ica.2013.09.041'.

Automatic conversion script
Id: cif_fix_values 6433 2018-09-21 13:16:33Z andrius 
;
_cod_original_cell_volume 1082.54(13)
_cod_original_sg_symbol_H-M 'P 21/a'
_cod_database_code 1544050

loop_
_symmetry_equiv_pos_as_xyz
'x, y, z'
'-x+1/2, y+1/2, -z'
'-x, -y, -z'
'x-1/2, -y-1/2, z'

loop_
_atom_site_label
_atom_site_type_symbol
_atom_site_fract_x
_atom_site_fract_y
_atom_site_fract_z
_atom_site_U_iso_or_equiv
_atom_site_adp_type
_atom_site_occupancy
_atom_site_symmetry_multiplicity
_atom_site_calc_flag
_atom_site_refinement_flags
_atom_site_disorder_assembly
_atom_site_disorder_group
Sr1 Sr 1.00395(8) 0.71129(3) 0.31170(9) 0.0379(3) Uani 1 1 d . . .
C1 C 0.5001(9) 0.3863(3) 0.2509(11) 0.0423(16) Uani 1 1 d . . .
O1 O 0.6644(6) 0.6807(2) 0.2283(7) 0.0454(12) Uani 1 1 d . . .
C2 C 0.5028(8) 0.4559(3) 0.2454(10) 0.0388(15) Uani 1 1 d . . .
O2 O 1.3418(6) 0.6803(2) 0.2506(7) 0.0478(13) Uani 1 1 d . . .
C3 C 0.6747(10) 0.4879(3) 0.2150(11) 0.0475(18) Uani 1 1 d . . .
H3 H 0.7900 0.4665 0.1963 0.057 Uiso 1 1 calc R . .
O3 O 1.0042(9) 0.6649(4) -0.0112(9) 0.0709(19) Uani 1 1 d D . .
H3A H 0.907(13) 0.665(6) -0.076(16) 0.074(5) Uiso 1 1 d D . .
H3B H 1.116(14) 0.663(6) -0.086(17) 0.072(5) Uiso 1 1 d D . .
C4 C 0.6763(10) 0.5511(3) 0.2124(11) 0.0466(18) Uani 1 1 d . . .
H4 H 0.7929 0.5718 0.1935 0.056 Uiso 1 1 calc R . .
O4 O 0.9980(8) 0.6211(2) 0.5308(8) 0.0485(13) Uani 1 1 d D . .
H4A H 0.893(9) 0.621(3) 0.593(9) 0.045(19) Uiso 1 1 d D . .
H4B H 1.088(11) 0.618(4) 0.602(12) 0.05(3) Uiso 1 1 d D . .
O5 O 0.7566(7) 0.7491(2) 0.5749(7) 0.0428(12) Uani 1 1 d D . .
H5A H 0.729(14) 0.716(3) 0.641(14) 0.06(3) Uiso 1 1 d D . .
H5B H 0.769(14) 0.783(3) 0.631(13) 0.06(3) Uiso 1 1 d D . .
C5 C 0.5043(8) 0.5842(3) 0.2379(10) 0.0407(16) Uani 1 1 d . . .
O6 O 0.3372(7) 0.3599(2) 0.2644(8) 0.0490(13) Uani 1 1 d . . .
C6 C 0.3318(10) 0.5516(3) 0.2666(12) 0.0502(19) Uani 1 1 d . . .
H6 H 0.2157 0.5729 0.2833 0.060 Uiso 1 1 calc R . .
O7 O 0.6622(7) 0.3586(2) 0.2482(8) 0.0483(13) Uani 1 1 d . . .
C7 C 0.3311(10) 0.4885(3) 0.2705(12) 0.0514(19) Uani 1 1 d . . .
H7 H 0.2150 0.4677 0.2900 0.062 Uiso 1 1 calc R . .
C8 C 0.5028(8) 0.6535(3) 0.2376(10) 0.0387(15) Uani 1 1 d . . .

loop_
_atom_site_aniso_label
_atom_site_aniso_U_11
_atom_site_aniso_U_22
_atom_site_aniso_U_33
_atom_site_aniso_U_23
_atom_site_aniso_U_13
_atom_site_aniso_U_12
Sr1 0.0326(4) 0.0234(4) 0.0577(5) 0.0001(3) 0.0024(3) 0.0001(2)
C1 0.051(4) 0.029(4) 0.046(4) -0.001(3) -0.001(3) -0.002(3)
O1 0.035(2) 0.025(3) 0.076(4) -0.008(2) 0.001(2) -0.0019(19)
C2 0.041(4) 0.024(4) 0.052(4) -0.002(3) 0.006(3) 0.000(2)
O2 0.037(2) 0.026(3) 0.082(4) -0.006(2) 0.008(2) 0.002(2)
C3 0.037(4) 0.032(4) 0.073(5) -0.001(3) 0.006(3) 0.002(3)
O3 0.050(4) 0.109(6) 0.054(4) -0.020(3) 0.002(3) 0.000(3)
C4 0.037(4) 0.033(4) 0.069(5) 0.001(3) 0.004(3) -0.006(3)
O4 0.045(3) 0.037(3) 0.064(4) 0.009(2) 0.004(3) 0.002(2)
O5 0.048(3) 0.025(3) 0.055(3) -0.001(2) 0.002(2) 0.002(2)
C5 0.039(4) 0.035(4) 0.048(4) -0.008(3) 0.001(3) 0.003(3)
O6 0.046(3) 0.025(3) 0.076(4) 0.005(2) 0.004(2) -0.002(2)
C6 0.038(4) 0.029(4) 0.085(6) 0.000(4) 0.008(4) 0.002(3)
O7 0.046(3) 0.027(3) 0.072(4) 0.004(2) 0.005(2) 0.005(2)
C7 0.039(4) 0.038(5) 0.077(5) -0.001(4) 0.006(3) 0.000(3)
C8 0.036(4) 0.028(4) 0.052(4) -0.010(3) -0.001(3) 0.000(3)

loop_
_atom_type_symbol
_atom_type_description
_atom_type_scat_dispersion_real
_atom_type_scat_dispersion_imag
_atom_type_scat_source
C C 0.0033 0.0016 'International Tables Vol C Tables 4.2.6.8 and 6.1.1.4'
H H 0.0000 0.0000 'International Tables Vol C Tables 4.2.6.8 and 6.1.1.4'
Sr Sr -1.5307 3.2498 'International Tables Vol C Tables 4.2.6.8 and 6.1.1.4'
O O 0.0106 0.0060 'International Tables Vol C Tables 4.2.6.8 and 6.1.1.4'

loop_
_geom_angle_atom_site_label_1
_geom_angle_atom_site_label_2
_geom_angle_atom_site_label_3
_geom_angle
_geom_angle_site_symmetry_1
_geom_angle_site_symmetry_3
O2 Sr1 O1 139.47(17) . .
O2 Sr1 O4 86.43(17) . .
O1 Sr1 O4 84.60(18) . .
O2 Sr1 O3 72.00(19) . .
O1 Sr1 O3 72.60(18) . .
O4 Sr1 O3 105.6(2) . .
O2 Sr1 O2 127.22(15) . 4_575
O1 Sr1 O2 79.52(15) . 4_575
O4 Sr1 O2 141.73(17) . 4_575
O3 Sr1 O2 102.5(2) . 4_575
O2 Sr1 O5 68.59(17) . 4_675
O1 Sr1 O5 147.04(16) . 4_675
O4 Sr1 O5 80.09(18) . 4_675
O3 Sr1 O5 139.73(19) . 4_675
O2 Sr1 O5 94.83(16) 4_575 4_675
O2 Sr1 O1 78.89(15) . 4_675
O1 Sr1 O1 124.84(16) . 4_675
O4 Sr1 O1 147.47(18) . 4_675
O3 Sr1 O1 97.3(2) . 4_675
O2 Sr1 O1 49.12(14) 4_575 4_675
O5 Sr1 O1 67.57(16) 4_675 4_675
O2 Sr1 O5 145.06(17) . .
O1 Sr1 O5 69.70(16) . .
O4 Sr1 O5 76.67(17) . .
O3 Sr1 O5 141.86(18) . .
O2 Sr1 O5 65.20(16) 4_575 .
O5 Sr1 O5 78.41(13) 4_675 .
O1 Sr1 O5 99.29(16) 4_675 .
O2 Sr1 C8 103.53(16) . 4_675
O1 Sr1 C8 103.09(16) . 4_675
O4 Sr1 C8 151.4(2) . 4_675
O3 Sr1 C8 103.0(2) . 4_675
O2 Sr1 C8 24.57(13) 4_575 4_675
O5 Sr1 C8 78.84(17) 4_675 4_675
O1 Sr1 C8 24.73(13) 4_675 4_675
O5 Sr1 C8 80.25(17) . 4_675
O2 Sr1 Sr1 165.51(12) . 4_575
O1 Sr1 Sr1 44.48(11) . 4_575
O4 Sr1 Sr1 108.01(13) . 4_575
O3 Sr1 Sr1 102.05(15) . 4_575
O2 Sr1 Sr1 39.93(10) 4_575 4_575
O5 Sr1 Sr1 114.17(11) 4_675 4_575
O1 Sr1 Sr1 89.01(9) 4_675 4_575
O5 Sr1 Sr1 44.51(11) . 4_575
C8 Sr1 Sr1 64.33(11) 4_675 4_575
O2 Sr1 Sr1 43.63(11) . 4_675
O1 Sr1 Sr1 162.58(12) . 4_675
O4 Sr1 Sr1 112.44(13) . 4_675
O3 Sr1 Sr1 98.25(15) . 4_675
O2 Sr1 Sr1 88.34(10) 4_575 4_675
O5 Sr1 Sr1 45.75(11) 4_675 4_675
O1 Sr1 Sr1 40.10(9) 4_675 4_675
O5 Sr1 Sr1 116.37(11) . 4_675
C8 Sr1 Sr1 63.83(11) 4_675 4_675
Sr1 Sr1 Sr1 127.25(3) 4_575 4_675
O2 Sr1 H3B 59(2) . .
O1 Sr1 H3B 87(2) . .
O4 Sr1 H3B 109(2) . .
O3 Sr1 H3B 14(2) . .
O2 Sr1 H3B 105(2) 4_575 .
O5 Sr1 H3B 126(2) 4_675 .
O1 Sr1 H3B 88(2) 4_675 .
O5 Sr1 H3B 155(2) . .
C8 Sr1 H3B 99(2) 4_675 .
Sr1 Sr1 H3B 113(2) 4_575 .
Sr1 Sr1 H3B 84(2) 4_675 .
O2 Sr1 H3A 85.0(19) . .
O1 Sr1 H3A 61(2) . .
O4 Sr1 H3A 108(2) . .
O3 Sr1 H3A 13.0(19) . .
O2 Sr1 H3A 94(2) 4_575 .
O5 Sr1 H3A 152(2) 4_675 .
O1 Sr1 H3A 99(2) 4_675 .
O5 Sr1 H3A 129.2(19) . .
C8 Sr1 H3A 99(2) 4_675 .
Sr1 Sr1 H3A 89.2(19) 4_575 .
Sr1 Sr1 H3A 108(2) 4_675 .
H3B Sr1 H3A 26(2) . .
O2 Sr1 H4A 102.0(12) . .
O1 Sr1 H4A 74.1(13) . .
O4 Sr1 H4A 15.7(12) . .
O3 Sr1 H4A 112.2(14) . .
O2 Sr1 H4A 126.6(12) 4_575 .
O5 Sr1 H4A 84.1(13) 4_675 .
O1 Sr1 H4A 149.4(14) 4_675 .
O5 Sr1 H4A 62.4(13) . .
C8 Sr1 H4A 141.3(13) 4_675 .
Sr1 Sr1 H4A 92.4(12) 4_575 .
Sr1 Sr1 H4A 123.4(12) 4_675 .
H3B Sr1 H4A 119(3) . .
H3A Sr1 H4A 111(3) . .
O6 C1 O7 123.9(7) . .
O6 C1 C2 118.1(6) . .
O7 C1 C2 117.9(6) . .
C8 O1 Sr1 159.0(5) . .
C8 O1 Sr1 92.1(4) . 4_575
Sr1 O1 Sr1 95.41(15) . 4_575
C7 C2 C3 119.0(7) . .
C7 C2 C1 119.9(6) . .
C3 C2 C1 121.2(6) . .
C8 O2 Sr1 166.9(5) 1_655 .
C8 O2 Sr1 94.0(4) 1_655 4_675
Sr1 O2 Sr1 96.45(15) . 4_675
C4 C3 C2 120.8(6) . .
C4 C3 H3 119.6 . .
C2 C3 H3 119.6 . .
Sr1 O3 H3B 125(8) . .
Sr1 O3 H3A 121(9) . .
H3B O3 H3A 109(10) . .
C3 C4 C5 120.5(6) . .
C3 C4 H4 119.7 . .
C5 C4 H4 119.7 . .
Sr1 O4 H4A 111(5) . .
Sr1 O4 H4B 116(7) . .
H4A O4 H4B 108(8) . .
Sr1 O5 Sr1 89.74(16) 4_575 .
Sr1 O5 H5B 97(7) 4_575 .
Sr1 O5 H5B 123(7) . .
Sr1 O5 H5A 120(7) 4_575 .
Sr1 O5 H5A 106(6) . .
H5B O5 H5A 118(9) . .
C4 C5 C6 118.2(7) . .
C4 C5 C8 121.5(6) . .
C6 C5 C8 120.2(6) . .
C7 C6 C5 121.0(7) . .
C7 C6 H6 119.5 . .
C5 C6 H6 119.5 . .
C6 C7 C2 120.4(7) . .
C6 C7 H7 119.8 . .
C2 C7 H7 119.8 . .
O2 C8 O1 123.8(7) 1_455 .
O2 C8 C5 118.3(5) 1_455 .
O1 C8 C5 117.9(5) . .
O2 C8 Sr1 61.5(4) 1_455 4_575
O1 C8 Sr1 63.1(4) . 4_575
C5 C8 Sr1 169.6(5) . 4_575

loop_
_geom_bond_atom_site_label_1
_geom_bond_atom_site_label_2
_geom_bond_distance
_geom_bond_site_symmetry_2
Sr1 O2 2.459(4) .
Sr1 O1 2.464(4) .
Sr1 O4 2.536(5) .
Sr1 O3 2.556(6) .
Sr1 O2 2.644(5) 4_575
Sr1 O5 2.669(5) 4_675
Sr1 O1 2.680(5) 4_675
Sr1 O5 2.728(5) .
Sr1 C8 3.002(7) 4_675
Sr1 Sr1 3.8076(6) 4_575
Sr1 Sr1 3.8076(6) 4_675
Sr1 H3B 3.20(11) .
Sr1 H3A 3.04(11) .
Sr1 H4A 2.96(7) .
C1 O6 1.259(7) .
C1 O7 1.262(7) .
C1 C2 1.522(10) .
O1 C8 1.257(7) .
O1 Sr1 2.680(5) 4_575
C2 C7 1.389(9) .
C2 C3 1.390(9) .
O2 C8 1.251(7) 1_655
O2 Sr1 2.644(5) 4_675
C3 C4 1.382(9) .
C3 H3 0.9300 .
O3 H3B 0.95(8) .
O3 H3A 0.80(8) .
C4 C5 1.397(8) .
C4 H4 0.9300 .
O4 H4A 0.86(6) .
O4 H4B 0.79(7) .
O5 Sr1 2.669(5) 4_575
O5 H5B 0.84(7) .
O5 H5A 0.89(7) .
C5 C6 1.398(9) .
C5 C8 1.515(10) .
C6 C7 1.380(10) .
C6 H6 0.9300 .
C7 H7 0.9300 .
C8 O2 1.252(7) 1_455
C8 Sr1 3.002(7) 4_575

loop_
_geom_hbond_atom_site_label_D
_geom_hbond_atom_site_label_H
_geom_hbond_atom_site_label_A
_geom_hbond_distance_DH
_geom_hbond_distance_HA
_geom_hbond_distance_DA
_geom_hbond_angle_DHA
_geom_hbond_site_symmetry_A
O4 H4A O6 0.86(6) 1.96(6) 2.808(7) 167(7) 3_666
O4 H4B O7 0.79(7) 2.05(7) 2.804(8) 159(9) 3_766
O5 H5A O6 0.89(7) 1.86(7) 2.739(7) 169(10) 3_666
O5 H5B O7 0.84(7) 1.93(7) 2.762(7) 172(9) 2_656
O3 H3A O6 0.80(8) 2.19(8) 2.962(8) 165(12) 3_665
O3 H3B O7 0.95(8) 2.01(8) 2.952(8) 169(12) 3_765
